data_7704002
loop_
_publ_author_name
'Anderson, Kierstyn P.'
'Waddington, Mary A.'
'Balaich, Gary J.'
'Stauber, Julia M.'
'Bernier, Nicholas A.'
'Caram, Justin R.'
'Djurovich, Peter I.'
'Spokoyny, Alexander M.'

_publ_section_title
;
 A molecular boron cluster-based chromophore with dual emission.
;
_journal_issue 45
_journal_name_full 'Dalton transactions (Cambridge, England : 2003)'
_journal_page_first 16245
_journal_page_last 16251
_journal_paper_doi 10.1039/d0dt00826e
_journal_volume 49
_journal_year 2020
_chemical_formula_moiety 'B18 Br0.94 Cl0.2 H22, 2(C6 H6)'
_chemical_formula_sum 'C12 H34 B18 Br0.94 Cl0.2'
_chemical_formula_weight 455.18
_chemical_name_systematic 4-bromo-octadecaborane
_space_group_crystal_system triclinic
_space_group_IT_number 1
_space_group_name_Hall 'P 1'
_space_group_name_H-M_alt 'P 1'
_atom_sites_solution_hydrogens mixed
_audit_creation_date 2019-10-22
_audit_creation_method
;
Olex2 1.2
(compiled 2018.05.29 svn.r3508 for OlexSys, GUI svn.r5506)
;
_audit_update_record
;
2020-02-14 deposited with the CCDC.	2020-04-07 downloaded from the CCDC.
;
_cell_angle_alpha 114.4890(10)
_cell_angle_beta 106.946(2)
_cell_angle_gamma 90.151(2)
_cell_formula_units_Z 1
_cell_length_a 8.4643(4)
_cell_length_b 8.9107(4)
_cell_length_c 9.5000(5)
_cell_measurement_reflns_used 5288
_cell_measurement_temperature 100.0
_cell_measurement_theta_max 26.379
_cell_measurement_theta_min 2.488
_cell_volume 617.44(5)
_computing_cell_refinement 'SAINT V8.38A (?, 2016)'
_computing_data_reduction 'SAINT V8.38A (?, 2016)'
_computing_molecular_graphics 'Olex2 (Dolomanov et al., 2009)'
_computing_publication_material 'Olex2 (Dolomanov et al., 2009)'
_computing_structure_refinement 'XL (Sheldrick, 2008)'
_computing_structure_solution 'XT (Sheldrick, 2015)'
_diffrn_ambient_temperature 100.0
_diffrn_measured_fraction_theta_full 0.999
_diffrn_measured_fraction_theta_max 0.999
_diffrn_measurement_device_type 'Bruker APEX-II CCD'
_diffrn_measurement_method '\f and \w scans'
_diffrn_radiation_type MoK\a
_diffrn_radiation_wavelength 0.71073
_diffrn_reflns_av_R_equivalents 0.0262
_diffrn_reflns_av_unetI/netI 0.0414
_diffrn_reflns_Laue_measured_fraction_full 0.999
_diffrn_reflns_Laue_measured_fraction_max 0.999
_diffrn_reflns_limit_h_max 10
_diffrn_reflns_limit_h_min -10
_diffrn_reflns_limit_k_max 10
_diffrn_reflns_limit_k_min -10
_diffrn_reflns_limit_l_max 11
_diffrn_reflns_limit_l_min -11
_diffrn_reflns_number 7816
_diffrn_reflns_point_group_measured_fraction_full 0.999
_diffrn_reflns_point_group_measured_fraction_max 0.999
_diffrn_reflns_theta_full 25.242
_diffrn_reflns_theta_max 26.022
_diffrn_reflns_theta_min 2.488
_exptl_absorpt_coefficient_mu 1.589
_exptl_absorpt_correction_T_max 0.7454
_exptl_absorpt_correction_T_min 0.6765
_exptl_absorpt_correction_type multi-scan
_exptl_absorpt_process_details
'SADABS-2016/2 (Bruker,2016/2) was used for absorption correction. wR2(int) was 0.0542 before and 0.0410 after correction. The Ratio of minimum to maximum transmission is 0.9076. The \l/2 correction factor is Not present.'
_exptl_crystal_colour colourless
_exptl_crystal_colour_primary colourless
_exptl_crystal_density_diffrn 1.224
_exptl_crystal_description block
_exptl_crystal_F_000 232
_exptl_crystal_recrystallization_method 'Re-crystallisation from solvent: benzene'
_exptl_crystal_size_max 0.12
_exptl_crystal_size_mid 0.09
_exptl_crystal_size_min 0.04
_refine_diff_density_max 0.398
_refine_diff_density_min -0.159
_refine_diff_density_rms 0.048
_refine_ls_abs_structure_details
;
 Refined as an inversion twin.
;
_refine_ls_abs_structure_Flack 0.078(14)
_refine_ls_extinction_method none
_refine_ls_goodness_of_fit_ref 1.067
_refine_ls_hydrogen_treatment mixed
_refine_ls_matrix_type full
_refine_ls_number_parameters 362
_refine_ls_number_reflns 4624
_refine_ls_number_restraints 19
_refine_ls_restrained_S_all 1.065
_refine_ls_R_factor_all 0.0362
_refine_ls_R_factor_gt 0.0330
_refine_ls_shift/su_max 0.000
_refine_ls_shift/su_mean 0.000
_refine_ls_structure_factor_coef Fsqd
_refine_ls_weighting_details 'w=1/[\s^2^(Fo^2^)+(0.0434P)^2^+0.0603P] where P=(Fo^2^+2Fc^2^)/3'
_refine_ls_weighting_scheme calc
_refine_ls_wR_factor_gt 0.0804
_refine_ls_wR_factor_ref 0.0817
_reflns_Friedel_coverage 1.000
_reflns_Friedel_fraction_full 0.999
_reflns_Friedel_fraction_max 0.999
_reflns_number_gt 4293
_reflns_number_total 4624
_reflns_threshold_expression 'I > 2\s(I)'
_cod_data_source_file d0dt00826e2.cif
_cod_data_source_block Spok145R
_cod_depositor_comments 'Adding full bibliography for 7704002.cif.'
_cod_original_formula_sum 'C12 H34 B18 Br0.94 Cl0.20'
_cod_database_code 7704002
_shelx_shelxl_version_number 2014/7
_shelx_space_group_comment
;
The symmetry employed for this shelxl refinement is uniquely defined
by the following loop, which should always be used as a source of
symmetry information in preference to the above space-group names.
They are only intended as comments.
;
_shelx_estimated_absorpt_t_max 0.939
_shelx_estimated_absorpt_t_min 0.832
_olex2_refinement_description
;
1. Twinned data refinement
 Scales: 0.922(14)
 0.078(14)
2. Fixed Uiso
 At 1.2 times of:
  All C(H) groups, All C(H,H,H,H,H,H,H,H,H,H,H,H,H,H,H,H,H) groups
3. Restrained distances
 B12-H12
 1.12 with sigma of 0.001
 B13-H13
 1.12 with sigma of 0.001
 B14-H14
 1.12 with sigma of 0.001
 B18-H18
 1.12 with sigma of 0.001
 B17-H17B
 1.12 with sigma of 0.001
 B11-H11B
 1.12 with sigma of 0.001
 B9-H9B
 1.12 with sigma of 0.001
 B8-H8
 1.12 with sigma of 0.001
 B6-H6
 1.12 with sigma of 0.001
 B5-H5
 1.12 with sigma of 0.001
 B4-H4
 1.12 with sigma of 0.001
 B3-H3
 1.12 with sigma of 0.001
 B1-H1
 1.12 with sigma of 0.001
 B16-H16
 1.12 with sigma of 0.001
 B15-H15
 1.12 with sigma of 0.001
 B2-H2A
 1.12 with sigma of 0.001
4. Uiso/Uaniso restraints and constraints
Uanis(B15) = Uanis(Cl1)
5. Others
 Fixed Uiso: H2B(0.0336) H2C(0.0336) H7(0.0264) H9A(0.0324) H11A(0.0372)
 H17A(0.0384)
6.a Aromatic/amide H refined with riding coordinates:
 C1(H1A), C2(H2), C3(H3A), C4(H4A), C5(H5A), C6(H6A), C7(H7A), C8(H8A), C9(H9),
  C10(H10), C11(H11), C12(H12A)
;
_olex2_submission_special_instructions 'No special instructions were received'

loop_
_space_group_symop_operation_xyz
'x, y, z'

loop_
_atom_site_label
_atom_site_type_symbol
_atom_site_fract_x
_atom_site_fract_y
_atom_site_fract_z
_atom_site_U_iso_or_equiv
_atom_site_adp_type
_atom_site_occupancy
_atom_site_site_symmetry_order
_atom_site_calc_flag
_atom_site_refinement_flags_posn
_atom_site_refinement_flags_adp
_atom_site_refinement_flags_occupancy
_atom_site_disorder_assembly
_atom_site_disorder_group
Br1 Br 1.06761(9) 1.00181(9) 0.37683(9) 0.0301(3) Uani 0.556(2) 1 d . . . A 1
Br2 Br 0.07361(12) 0.28029(12) 0.27626(12) 0.0323(5) Uani 0.385(2) 1 d . . . B 2
Cl1 Cl 0.7134(5) 0.9617(5) 0.1414(4) 0.0246(8) Uani 0.1983(19) 1 d . . . C 2
B1 B 0.2523(6) 0.3771(6) 0.2500(6) 0.0287(11) Uani 1 1 d D . . . .
B2 B 0.2638(6) 0.3434(6) 0.0634(6) 0.0283(11) Uani 1 1 d D . . . .
H2B H 0.306(5) 0.490(5) 0.089(5) 0.034 Uiso 1 1 d . . . . .
H2C H 0.423(5) 0.303(5) 0.059(5) 0.034 Uiso 1 1 d . . . . .
B3 B 0.2521(6) 0.5499(6) 0.2001(5) 0.0264(10) Uani 1 1 d D . . . .
B4 B 0.3552(5) 0.5799(6) 0.4005(6) 0.0254(11) Uani 1 1 d D . . . .
B5 B 0.4521(7) 0.3955(6) 0.3913(7) 0.0313(13) Uani 1 1 d D . . . .
B6 B 0.4109(6) 0.2635(5) 0.1835(6) 0.0274(11) Uani 1 1 d D . . . .
B7 B 0.4746(6) 0.6833(6) 0.3373(6) 0.0213(10) Uani 1 1 d . . . . .
H7 H 0.491(5) 0.838(5) 0.438(4) 0.026 Uiso 1 1 d . . . . .
B8 B 0.5782(7) 0.5880(6) 0.4659(6) 0.0260(11) Uani 1 1 d D . . . .
B9 B 0.6269(7) 0.3977(6) 0.3285(6) 0.0304(12) Uani 1 1 d D . . . .
H9A H 0.645(5) 0.439(5) 0.224(5) 0.032 Uiso 1 1 d . . . . .
B10 B 0.6629(6) 0.5934(6) 0.3189(6) 0.0241(11) Uani 1 1 d . . . . .
B11 B 0.8845(6) 0.7324(6) 0.4530(6) 0.0289(11) Uani 1 1 d D . . . .
H11A H 0.836(6) 0.795(5) 0.589(5) 0.037 Uiso 1 1 d . . . . .
B12 B 0.7748(7) 0.7006(5) 0.2516(5) 0.0273(11) Uani 1 1 d D . . . .
B13 B 0.5577(6) 0.6917(5) 0.1908(5) 0.0224(10) Uani 1 1 d D . . . .
B14 B 0.5082(6) 0.8809(5) 0.3281(5) 0.0228(10) Uani 1 1 d D . . . .
B15 B 0.6845(6) 0.8827(6) 0.2653(5) 0.0246(10) Uani 1 1 d D . . . .
B16 B 0.8851(6) 0.9030(6) 0.4035(6) 0.0316(11) Uani 1 1 d D . . . .
B17 B 0.8738(6) 0.9381(6) 0.5940(6) 0.0314(11) Uani 1 1 d D . . . .
H17A H 0.736(6) 0.988(5) 0.580(5) 0.038 Uiso 1 1 d . . . . .
B18 B 0.7255(6) 1.0186(6) 0.4727(6) 0.0301(11) Uani 1 1 d D . . . .
C1 C 0.2047(6) 0.5895(6) 0.7652(6) 0.0384(11) Uani 1 1 d . . . . .
H1A H 0.2943 0.5566 0.7229 0.046 Uiso 1 1 calc R . . . .
C2 C 0.2133(6) 0.7514(6) 0.8795(5) 0.0358(11) Uani 1 1 d . . . . .
H2 H 0.3107 0.8288 0.9177 0.043 Uiso 1 1 calc R . . . .
C3 C 0.0828(6) 0.8012(6) 0.9382(5) 0.0358(11) Uani 1 1 d . . . . .
H3A H 0.0889 0.9128 1.0154 0.043 Uiso 1 1 calc R . . . .
C4 C -0.0585(6) 0.6866(6) 0.8834(6) 0.0366(11) Uani 1 1 d . . . . .
H4A H -0.1497 0.7201 0.9230 0.044 Uiso 1 1 calc R . . . .
C5 C -0.0667(6) 0.5253(6) 0.7723(6) 0.0397(12) Uani 1 1 d . . . . .
H5A H -0.1629 0.4469 0.7360 0.048 Uiso 1 1 calc R . . . .
C6 C 0.0651(6) 0.4771(6) 0.7135(6) 0.0399(12) Uani 1 1 d . . . . .
H6A H 0.0591 0.3653 0.6367 0.048 Uiso 1 1 calc R . . . .
C7 C 0.7102(8) 0.0976(6) 0.9276(7) 0.0527(14) Uani 1 1 d . . . . .
H7A H 0.7998 0.0659 0.9918 0.063 Uiso 1 1 calc R . . . .
C8 C 0.7272(8) 0.2527(6) 0.9283(7) 0.0517(15) Uani 1 1 d . . . . .
H8A H 0.8277 0.3280 0.9934 0.062 Uiso 1 1 calc R . . . .
C9 C 0.5960(8) 0.2965(6) 0.8331(6) 0.0512(15) Uani 1 1 d . . . . .
H9 H 0.6075 0.4025 0.8328 0.061 Uiso 1 1 calc R . . . .
C10 C 0.4492(8) 0.1896(6) 0.7388(6) 0.0507(13) Uani 1 1 d . . . . .
H10 H 0.3603 0.2211 0.6735 0.061 Uiso 1 1 calc R . . . .
C11 C 0.4323(8) 0.0343(6) 0.7401(6) 0.0510(15) Uani 1 1 d . . . . .
H11 H 0.3307 -0.0396 0.6765 0.061 Uiso 1 1 calc R . . . .
C12 C 0.5615(9) -0.0124(7) 0.8327(7) 0.0530(15) Uani 1 1 d . . . . .
H12A H 0.5499 -0.1187 0.8322 0.064 Uiso 1 1 calc R . . . .
H1 H 0.150(4) 0.313(5) 0.267(5) 0.064 Uiso 1 1 d DR . . D 1
H2A H 0.170(4) 0.272(5) -0.061(3) 0.064 Uiso 1 1 d DR . . . .
H3 H 0.135(3) 0.606(5) 0.171(6) 0.064 Uiso 1 1 d DR . . . .
H4 H 0.293(4) 0.651(5) 0.493(4) 0.064 Uiso 1 1 d DR . . . .
H5 H 0.449(7) 0.334(4) 0.473(4) 0.064 Uiso 1 1 d DR . . . .
H6 H 0.415(7) 0.1262(14) 0.138(6) 0.064 Uiso 1 1 d DR . . . .
H8 H 0.649(6) 0.662(5) 0.5989(18) 0.064 Uiso 1 1 d DR . . . .
H9B H 0.734(4) 0.330(5) 0.356(6) 0.064 Uiso 1 1 d DR . . . .
H11B H 0.976(4) 0.645(4) 0.468(6) 0.064 Uiso 1 1 d DR . . . .
H12 H 0.835(5) 0.622(5) 0.160(4) 0.064 Uiso 1 1 d DR . . . .
H13 H 0.494(7) 0.629(6) 0.0555(12) 0.064 Uiso 1 1 d DR . . . .
H14 H 0.397(3) 0.936(5) 0.283(6) 0.064 Uiso 1 1 d DR . . . .
H15 H 0.678(7) 0.952(4) 0.189(4) 0.064 Uiso 1 1 d DR . . E 1
H16 H 1.015(2) 0.937(6) 0.409(6) 0.064 Uiso 1 1 d DR . . F 2
H17B H 0.958(5) 1.020(5) 0.720(2) 0.064 Uiso 1 1 d DR . . . .
H18 H 0.741(7) 1.1577(8) 0.522(6) 0.064 Uiso 1 1 d DR . . . .

loop_
_atom_site_aniso_label
_atom_site_aniso_U_11
_atom_site_aniso_U_22
_atom_site_aniso_U_33
_atom_site_aniso_U_23
_atom_site_aniso_U_13
_atom_site_aniso_U_12
Br1 0.0232(4) 0.0264(4) 0.0331(4) 0.0014(3) 0.0155(3) -0.0062(3)
Br2 0.0252(6) 0.0285(7) 0.0347(8) 0.0022(5) 0.0151(5) -0.0050(5)
Cl1 0.0337(15) 0.0287(14) 0.0172(12) 0.0172(12) 0.0056(12) 0.0063(15)
B1 0.034(3) 0.027(3) 0.025(3) 0.010(2) 0.013(2) 0.005(2)
B2 0.030(2) 0.022(2) 0.023(2) 0.0027(19) 0.006(2) -0.001(2)
B3 0.029(2) 0.025(2) 0.019(2) 0.0056(19) 0.006(2) 0.003(2)
B4 0.013(2) 0.031(3) 0.030(3) 0.010(2) 0.0097(18) 0.0008(18)
B5 0.037(3) 0.019(2) 0.035(3) 0.0011(19) 0.022(2) 0.0040(19)
B6 0.036(3) 0.021(2) 0.027(3) 0.010(2) 0.012(2) 0.006(2)
B7 0.026(2) 0.021(2) 0.019(2) 0.0094(19) 0.010(2) 0.0072(19)
B8 0.035(3) 0.025(3) 0.020(2) 0.009(2) 0.013(2) 0.008(2)
B9 0.035(3) 0.027(3) 0.026(3) 0.007(2) 0.011(2) 0.006(2)
B10 0.023(2) 0.021(3) 0.020(2) 0.002(2) 0.006(2) 0.006(2)
B11 0.020(2) 0.028(3) 0.035(3) 0.010(2) 0.009(2) 0.004(2)
B12 0.047(3) 0.017(2) 0.016(2) 0.0030(18) 0.014(2) 0.009(2)
B13 0.023(2) 0.020(2) 0.019(2) 0.0040(19) 0.0071(19) 0.0038(19)
B14 0.029(2) 0.020(2) 0.022(2) 0.0099(19) 0.011(2) 0.009(2)
B15 0.0337(19) 0.0287(15) 0.0172(14) 0.0172(12) 0.0056(12) 0.0063(12)
B16 0.030(2) 0.024(3) 0.034(3) 0.004(2) 0.014(2) -0.001(2)
B17 0.030(2) 0.032(3) 0.027(3) 0.010(2) 0.008(2) 0.002(2)
B18 0.034(3) 0.025(2) 0.028(3) 0.006(2) 0.015(2) 0.002(2)
C1 0.037(3) 0.052(3) 0.030(2) 0.022(2) 0.009(2) 0.010(2)
C2 0.029(2) 0.041(3) 0.034(2) 0.020(2) 0.0004(19) -0.006(2)
C3 0.044(3) 0.029(2) 0.024(2) 0.0098(19) -0.001(2) 0.001(2)
C4 0.032(2) 0.049(3) 0.035(3) 0.023(2) 0.013(2) 0.010(2)
C5 0.038(3) 0.037(3) 0.040(3) 0.020(2) 0.002(2) -0.005(2)
C6 0.050(3) 0.031(2) 0.032(3) 0.012(2) 0.007(2) 0.008(2)
C7 0.068(3) 0.040(3) 0.053(3) 0.008(2) 0.042(3) 0.012(3)
C8 0.062(3) 0.036(3) 0.053(3) 0.000(2) 0.041(3) 0.007(2)
C9 0.080(4) 0.025(2) 0.056(4) 0.004(3) 0.054(3) 0.007(3)
C10 0.071(3) 0.039(3) 0.048(3) 0.010(2) 0.041(3) 0.013(3)
C11 0.075(4) 0.029(3) 0.045(3) -0.003(2) 0.042(3) -0.004(3)
C12 0.078(4) 0.029(3) 0.061(4) 0.010(3) 0.048(4) 0.009(3)

loop_
_atom_type_symbol
_atom_type_description
_atom_type_scat_dispersion_real
_atom_type_scat_dispersion_imag
_atom_type_scat_source
C C 0.0033 0.0016 'International Tables Vol C Tables 4.2.6.8 and 6.1.1.4'
H H 0.0000 0.0000 'International Tables Vol C Tables 4.2.6.8 and 6.1.1.4'
B B 0.0013 0.0007 'International Tables Vol C Tables 4.2.6.8 and 6.1.1.4'
Br Br -0.2901 2.4595 'International Tables Vol C Tables 4.2.6.8 and 6.1.1.4'
Cl Cl 0.1484 0.1585 'International Tables Vol C Tables 4.2.6.8 and 6.1.1.4'

loop_
_geom_angle_atom_site_label_1
_geom_angle_atom_site_label_2
_geom_angle_atom_site_label_3
_geom_angle
_geom_angle_site_symmetry_1
_geom_angle_site_symmetry_3
_geom_angle_publ_flag
B2 B1 Br2 122.8(3) . . ?
B2 B1 B3 61.3(3) . . ?
B2 B1 B4 110.7(3) . . ?
B2 B1 B5 112.0(4) . . ?
B2 B1 B6 61.7(3) . . ?
B2 B1 H1 123(2) . . ?
B3 B1 Br2 126.3(3) . . ?
B3 B1 H1 130(2) . . ?
B4 B1 Br2 119.0(3) . . ?
B4 B1 B3 58.6(3) . . ?
B4 B1 B6 106.2(3) . . ?
B4 B1 H1 120(2) . . ?
B5 B1 Br2 115.4(3) . . ?
B5 B1 B3 107.9(4) . . ?
B5 B1 B4 61.3(3) . . ?
B5 B1 B6 58.8(3) . . ?
B5 B1 H1 113(2) . . ?
B6 B1 Br2 122.9(3) . . ?
B6 B1 B3 105.9(3) . . ?
B6 B1 H1 119(2) . . ?
B1 B2 H2B 100.1(19) . . ?
B1 B2 H2C 107.9(17) . . ?
B1 B2 B3 61.7(3) . . ?
B1 B2 B6 61.5(3) . . ?
B1 B2 H2A 129(3) . . ?
H2B B2 H2C 91(3) . . ?
H2B B2 H2A 112(3) . . ?
H2C B2 H2A 110(3) . . ?
B3 B2 H2B 41.8(19) . . ?
B3 B2 H2C 117.1(16) . . ?
B3 B2 B6 106.1(3) . . ?
B3 B2 H2A 124(3) . . ?
B6 B2 H2B 115.5(19) . . ?
B6 B2 H2C 49.9(17) . . ?
B6 B2 H2A 128(3) . . ?
B1 B3 H2B 98(2) . . ?
B1 B3 B7 104.1(3) . . ?
B1 B3 H3 121(2) . . ?
B2 B3 B1 57.0(3) . . ?
B2 B3 H2B 45(2) . . ?
B2 B3 B7 112.9(3) . . ?
B2 B3 H3 119(2) . . ?
H2B B3 H3 114(3) . . ?
B4 B3 B1 60.6(3) . . ?
B4 B3 B2 108.8(4) . . ?
B4 B3 H2B 125(2) . . ?
B4 B3 B7 55.3(2) . . ?
B4 B3 H3 120(3) . . ?
B7 B3 H2B 89(2) . . ?
B7 B3 H3 124(2) . . ?
B1 B4 B5 59.3(3) . . ?
B1 B4 B8 111.9(3) . . ?
B1 B4 H4 117(2) . . ?
B3 B4 B1 60.7(3) . . ?
B3 B4 B5 108.0(4) . . ?
B3 B4 B8 118.8(3) . . ?
B3 B4 H4 116(2) . . ?
B5 B4 H4 125(3) . . ?
B7 B4 B1 115.0(3) . . ?
B7 B4 B3 69.1(3) . . ?
B7 B4 B5 105.2(3) . . ?
B7 B4 B8 60.9(3) . . ?
B7 B4 H4 121(3) . . ?
B8 B4 B5 58.5(3) . . ?
B8 B4 H4 119(2) . . ?
B1 B5 B4 59.4(3) . . ?
B1 B5 H5 113(3) . . ?
B4 B5 H5 124(2) . . ?
B6 B5 B1 60.7(3) . . ?
B6 B5 B4 106.3(4) . . ?
B6 B5 B8 115.8(4) . . ?
B6 B5 H5 116.7(19) . . ?
B8 B5 B1 113.6(4) . . ?
B8 B5 B4 60.1(3) . . ?
B8 B5 H5 122(2) . . ?
B9 B5 B1 117.6(4) . . ?
B9 B5 B4 108.6(4) . . ?
B9 B5 B6 67.8(3) . . ?
B9 B5 B8 61.4(3) . . ?
B9 B5 H5 120(3) . . ?
B1 B6 B2 56.8(3) . . ?
B1 B6 H2C 104.1(18) . . ?
B1 B6 B9 107.7(3) . . ?
B1 B6 H6 128(3) . . ?
B2 B6 H2C 50.5(17) . . ?
B2 B6 B9 119.6(3) . . ?
B2 B6 H6 121(3) . . ?
H2C B6 H6 106(3) . . ?
B5 B6 B1 60.5(3) . . ?
B5 B6 B2 109.3(4) . . ?
B5 B6 H2C 128.8(17) . . ?
B5 B6 B9 56.0(3) . . ?
B5 B6 H6 122(3) . . ?
B9 B6 H2C 90.9(17) . . ?
B9 B6 H6 113(3) . . ?
B3 B7 H7 121.6(18) . . ?
B4 B7 B3 55.6(3) . . ?
B4 B7 H7 104.1(18) . . ?
B4 B7 B8 61.1(3) . . ?
B4 B7 B10 111.9(3) . . ?
B4 B7 B13 151.6(4) . . ?
B4 B7 B14 141.9(4) . . ?
B8 B7 B3 107.8(3) . . ?
B8 B7 H7 103.6(17) . . ?
B8 B7 B10 58.6(2) . . ?
B8 B7 B14 136.0(4) . . ?
B10 B7 B3 120.7(2) . . ?
B10 B7 H7 117.7(18) . . ?
B10 B7 B14 104.0(3) . . ?
B13 B7 B3 102.3(3) . . ?
B13 B7 H7 103.0(18) . . ?
B13 B7 B8 119.8(4) . . ?
B13 B7 B10 61.2(2) . . ?
B13 B7 B14 60.0(2) . . ?
B14 B7 B3 115.2(3) . . ?
B14 B7 H7 45.2(17) . . ?
B4 B8 H8 118(3) . . ?
B5 B8 B4 61.4(3) . . ?
B5 B8 B7 105.3(4) . . ?
B5 B8 B9 58.9(3) . . ?
B5 B8 H8 122(3) . . ?
B7 B8 B4 58.1(3) . . ?
B7 B8 B9 104.3(3) . . ?
B7 B8 H8 123(3) . . ?
B9 B8 B4 107.5(4) . . ?
B9 B8 H8 126(3) . . ?
B10 B8 B4 111.4(4) . . ?
B10 B8 B5 111.0(4) . . ?
B10 B8 B7 61.0(3) . . ?
B10 B8 B9 61.2(3) . . ?
B10 B8 H8 119(3) . . ?
B5 B9 B6 56.1(3) . . ?
B5 B9 B8 59.7(3) . . ?
B5 B9 H9A 129(2) . . ?
B5 B9 B10 109.4(4) . . ?
B5 B9 H9B 123(3) . . ?
B6 B9 H9A 92(2) . . ?
B6 B9 H9B 117(2) . . ?
B8 B9 B6 105.2(4) . . ?
B8 B9 H9A 101(2) . . ?
B8 B9 B10 58.4(3) . . ?
B8 B9 H9B 128(3) . . ?
H9A B9 H9B 106(4) . . ?
B10 B9 B6 114.7(4) . . ?
B10 B9 H9A 44.5(19) . . ?
B10 B9 H9B 120(2) . . ?
B7 B10 B9 103.2(3) . . ?
B7 B10 H9A 117(2) . . ?
B7 B10 B11 119.8(3) . . ?
B7 B10 B13 58.1(2) . . ?
B8 B10 B7 60.4(3) . . ?
B8 B10 B9 60.4(3) . . ?
B8 B10 H9A 101(2) . . ?
B8 B10 B11 103.4(3) . . ?
B8 B10 B13 118.4(4) . . ?
B9 B10 H9A 43.2(19) . . ?
B9 B10 B11 117.5(4) . . ?
B9 B10 B13 136.0(4) . . ?
B11 B10 H9A 123(2) . . ?
B12 B10 B7 109.5(3) . . ?
B12 B10 B8 150.9(4) . . ?
B12 B10 B9 144.5(4) . . ?
B12 B10 H9A 107(2) . . ?
B12 B10 B11 55.9(3) . . ?
B12 B10 B13 58.7(3) . . ?
B13 B10 H9A 105.8(19) . . ?
B13 B10 B11 105.7(4) . . ?
B10 B11 H11A 91.2(19) . . ?
B10 B11 H11B 107(2) . . ?
H11A B11 H11B 108(3) . . ?
B12 B11 B10 55.3(3) . . ?
B12 B11 H11A 129.6(19) . . ?
B12 B11 B16 61.4(3) . . ?
B12 B11 B17 109.8(4) . . ?
B12 B11 H11B 117(3) . . ?
B16 B11 B10 106.2(3) . . ?
B16 B11 H11A 102.6(19) . . ?
B16 B11 B17 58.4(3) . . ?
B16 B11 H11B 134(2) . . ?
B17 B11 B10 113.9(3) . . ?
B17 B11 H11A 46.0(19) . . ?
B17 B11 H11B 130(2) . . ?
B10 B12 B11 68.9(3) . . ?
B10 B12 B15 107.7(4) . . ?
B10 B12 B16 115.4(3) . . ?
B10 B12 H12 116(3) . . ?
B11 B12 B15 107.1(3) . . ?
B11 B12 B16 59.4(3) . . ?
B11 B12 H12 113(2) . . ?
B13 B12 B10 62.4(3) . . ?
B13 B12 B11 119.4(4) . . ?
B13 B12 B15 60.1(3) . . ?
B13 B12 B16 113.8(3) . . ?
B13 B12 H12 119(2) . . ?
B15 B12 B16 59.5(3) . . ?
B15 B12 H12 129(3) . . ?
B16 B12 H12 118(2) . . ?
B7 B13 B10 60.7(2) . . ?
B7 B13 B14 61.8(2) . . ?
B7 B13 B15 111.7(3) . . ?
B7 B13 H13 125(3) . . ?
B10 B13 H13 127(3) . . ?
B12 B13 B7 112.0(3) . . ?
B12 B13 B10 58.9(3) . . ?
B12 B13 B14 107.9(3) . . ?
B12 B13 B15 60.5(3) . . ?
B12 B13 H13 115(3) . . ?
B14 B13 B10 104.9(3) . . ?
B14 B13 H13 125(3) . . ?
B15 B13 B10 105.3(3) . . ?
B15 B13 B14 59.5(3) . . ?
B15 B13 H13 115(3) . . ?
B7 B14 H7 45.1(17) . . ?
B7 B14 B18 115.1(3) . . ?
B7 B14 H14 118(2) . . ?
H7 B14 H14 110(3) . . ?
B13 B14 B7 58.1(3) . . ?
B13 B14 H7 101.1(17) . . ?
B13 B14 B18 105.2(3) . . ?
B13 B14 H14 120(3) . . ?
B15 B14 B7 108.5(3) . . ?
B15 B14 H7 128.9(17) . . ?
B15 B14 B13 59.3(3) . . ?
B15 B14 B18 55.8(3) . . ?
B15 B14 H14 121(3) . . ?
B18 B14 H7 92.7(17) . . ?
B18 B14 H14 122(2) . . ?
Cl1 B15 B12 115.8(4) . . ?
Cl1 B15 B13 122.2(3) . . ?
Cl1 B15 B14 127.9(3) . . ?
Cl1 B15 B16 105.9(4) . . ?
Cl1 B15 B18 118.2(4) . . ?
B12 B15 B16 61.3(3) . . ?
B12 B15 H15 129(2) . . ?
B13 B15 B12 59.5(3) . . ?
B13 B15 B14 61.2(3) . . ?
B13 B15 B16 114.8(3) . . ?
B13 B15 H15 122(2) . . ?
B14 B15 B12 108.5(3) . . ?
B14 B15 B16 118.9(3) . . ?
B14 B15 H15 115(3) . . ?
B16 B15 H15 115(3) . . ?
B18 B15 B12 108.6(3) . . ?
B18 B15 B13 116.7(3) . . ?
B18 B15 B14 68.2(3) . . ?
B18 B15 B16 61.7(3) . . ?
B18 B15 H15 111.9(19) . . ?
B11 B16 Br1 126.5(3) . . ?
B11 B16 B12 59.2(3) . . ?
B11 B16 B15 106.7(3) . . ?
B11 B16 B18 105.5(4) . . ?
B11 B16 H16 108(2) . . ?
B12 B16 Br1 120.3(3) . . ?
B12 B16 B18 104.7(3) . . ?
B12 B16 H16 118(2) . . ?
B15 B16 Br1 116.7(3) . . ?
B15 B16 B12 59.2(3) . . ?
B15 B16 B18 58.7(3) . . ?
B15 B16 H16 134(2) . . ?
B17 B16 Br1 122.6(3) . . ?
B17 B16 B11 61.4(3) . . ?
B17 B16 B12 110.5(4) . . ?
B17 B16 B15 111.0(4) . . ?
B17 B16 B18 61.2(3) . . ?
B17 B16 H16 112(2) . . ?
B18 B16 Br1 122.9(3) . . ?
B18 B16 H16 135(3) . . ?
B11 B17 H11A 49.3(19) . . ?
B11 B17 H17A 118(2) . . ?
B11 B17 B18 104.9(3) . . ?
B11 B17 H17B 131(3) . . ?
H11A B17 H17A 100(3) . . ?
H11A B17 H17B 108(3) . . ?
B16 B17 B11 60.2(3) . . ?
B16 B17 H11A 107.4(19) . . ?
B16 B17 H17A 98(2) . . ?
B16 B17 B18 61.5(3) . . ?
B16 B17 H17B 132(3) . . ?
H17A B17 H17B 107(3) . . ?
B18 B17 H11A 120(2) . . ?
B18 B17 H17A 39(2) . . ?
B18 B17 H17B 123(3) . . ?
B14 B18 H17A 97(2) . . ?
B14 B18 H18 121(3) . . ?
B15 B18 B14 56.0(3) . . ?
B15 B18 B16 59.5(3) . . ?
B15 B18 B17 108.4(3) . . ?
B15 B18 H17A 129(2) . . ?
B15 B18 H18 124(3) . . ?
B16 B18 B14 107.1(3) . . ?
B16 B18 H17A 98(2) . . ?
B16 B18 H18 121(3) . . ?
B17 B18 B14 118.7(3) . . ?
B17 B18 B16 57.3(3) . . ?
B17 B18 H17A 43(2) . . ?
B17 B18 H18 115(3) . . ?
H17A B18 H18 107(4) . . ?
C2 C1 H1A 120.4 . . ?
C6 C1 H1A 120.4 . . ?
C6 C1 C2 119.2(5) . . ?
C1 C2 H2 119.6 . . ?
C3 C2 C1 120.8(4) . . ?
C3 C2 H2 119.6 . . ?
C2 C3 H3A 120.3 . . ?
C2 C3 C4 119.3(4) . . ?
C4 C3 H3A 120.3 . . ?
C3 C4 H4A 119.9 . . ?
C5 C4 C3 120.2(5) . . ?
C5 C4 H4A 119.9 . . ?
C4 C5 H5A 120.1 . . ?
C4 C5 C6 119.9(5) . . ?
C6 C5 H5A 120.1 . . ?
C1 C6 C5 120.5(4) . . ?
C1 C6 H6A 119.7 . . ?
C5 C6 H6A 119.7 . . ?
C8 C7 H7A 119.8 . . ?
C8 C7 C12 120.3(6) . . ?
C12 C7 H7A 119.8 . . ?
C7 C8 H8A 120.4 . . ?
C9 C8 C7 119.2(6) . . ?
C9 C8 H8A 120.4 . . ?
C8 C9 H9 119.4 . . ?
C10 C9 C8 121.3(5) . . ?
C10 C9 H9 119.4 . . ?
C9 C10 H10 120.4 . . ?
C9 C10 C11 119.2(6) . . ?
C11 C10 H10 120.4 . . ?
C10 C11 H11 119.7 . . ?
C12 C11 C10 120.5(6) . . ?
C12 C11 H11 119.7 . . ?
C7 C12 H12A 120.2 . . ?
C11 C12 C7 119.5(5) . . ?
C11 C12 H12A 120.2 . . ?

loop_
_geom_bond_atom_site_label_1
_geom_bond_atom_site_label_2
_geom_bond_distance
_geom_bond_site_symmetry_2
_geom_bond_publ_flag
Br1 B16 1.906(5) . ?
Br2 B1 1.867(5) . ?
Cl1 B15 1.672(5) . ?
B1 B2 1.704(7) . ?
B1 B3 1.789(7) . ?
B1 B4 1.787(7) . ?
B1 B5 1.784(8) . ?
B1 B6 1.789(7) . ?
B1 H1 1.1201(15) . ?
B2 H2B 1.26(4) . ?
B2 H2C 1.41(4) . ?
B2 B3 1.782(7) . ?
B2 B6 1.791(7) . ?
B2 H2A 1.1200(15) . ?
B3 H2B 1.19(4) . ?
B3 B4 1.751(7) . ?
B3 B7 1.983(7) . ?
B3 H3 1.1199(15) . ?
B4 B5 1.820(7) . ?
B4 B7 1.744(6) . ?
B4 B8 1.798(7) . ?
B4 H4 1.1200(15) . ?
B5 B6 1.753(7) . ?
B5 B8 1.768(8) . ?
B5 B9 1.752(8) . ?
B5 H5 1.1204(15) . ?
B6 H2C 1.39(4) . ?
B6 B9 1.956(7) . ?
B6 H6 1.1199(15) . ?
B7 H7 1.29(4) . ?
B7 B8 1.796(7) . ?
B7 B10 1.807(4) . ?
B7 B13 1.758(7) . ?
B7 B14 1.824(6) . ?
B8 B9 1.798(7) . ?
B8 B10 1.763(8) . ?
B8 H8 1.1199(15) . ?
B9 H9A 1.24(4) . ?
B9 B10 1.813(8) . ?
B9 H9B 1.1199(15) . ?
B10 H9A 1.27(4) . ?
B10 B11 1.990(7) . ?
B10 B12 1.753(7) . ?
B10 B13 1.816(7) . ?
B11 H11A 1.36(4) . ?
B11 B12 1.766(7) . ?
B11 B16 1.768(7) . ?
B11 B17 1.789(7) . ?
B11 H11B 1.1199(15) . ?
B12 B13 1.750(7) . ?
B12 B15 1.767(7) . ?
B12 B16 1.804(6) . ?
B12 H12 1.1201(15) . ?
B13 B14 1.793(6) . ?
B13 B15 1.760(7) . ?
B13 H13 1.1200(15) . ?
B14 H7 1.29(4) . ?
B14 B15 1.763(7) . ?
B14 B18 1.973(7) . ?
B14 H14 1.1198(15) . ?
B15 B16 1.772(7) . ?
B15 B18 1.758(7) . ?
B15 H15 1.1199(15) . ?
B16 B17 1.735(7) . ?
B16 B18 1.811(7) . ?
B16 H16 1.1203(15) . ?
B17 H11A 1.29(4) . ?
B17 H17A 1.24(4) . ?
B17 B18 1.806(8) . ?
B17 H17B 1.1200(15) . ?
B18 H17A 1.14(4) . ?
B18 H18 1.1200(15) . ?
C1 H1A 0.9500 . ?
C1 C2 1.385(7) . ?
C1 C6 1.375(7) . ?
C2 H2 0.9500 . ?
C2 C3 1.374(7) . ?
C3 H3A 0.9500 . ?
C3 C4 1.391(6) . ?
C4 H4A 0.9500 . ?
C4 C5 1.372(7) . ?
C5 H5A 0.9500 . ?
C5 C6 1.381(7) . ?
C6 H6A 0.9500 . ?
C7 H7A 0.9500 . ?
C7 C8 1.386(8) . ?
C7 C12 1.399(9) . ?
C8 H8A 0.9500 . ?
C8 C9 1.384(8) . ?
C9 H9 0.9500 . ?
C9 C10 1.375(8) . ?
C10 H10 0.9500 . ?
C10 C11 1.397(7) . ?
C11 H11 0.9500 . ?
C11 C12 1.374(9) . ?
C12 H12A 0.9500 . ?

loop_
_twin_individual_id
_twin_individual_mass_fraction_refined
1 0.922(14)
2 0.078(14)
